data_7248759
loop_
_publ_author_name
'Sun, Yihui'
'Zhang, Hui'
'Lv, Yan'
'An, Shengli'
'Wang, Ruifen'

_publ_section_title
;
 ZIF-8/g-C3N4 photocatalysts: enhancing CO2 reduction through improved
 adsorption and photocatalytic performance
;
_journal_issue 25
_journal_name_full 'RSC Advances'
_journal_page_first 17498
_journal_page_last 17506
_journal_paper_doi 10.1039/D4RA02548B
_journal_volume 14
_journal_year 2024
_chemical_formula_sum 'C24 H30 N12 O4 Zn3'
_chemical_formula_weight 746.7
_space_group_IT_number 217
_space_group_name_Hall 'I -4 2 3'
_space_group_name_H-M_alt 'I -4 3 m'
_symmetry_space_group_name_H-M 'I -4 3 m'
_atom_sites_solution_hydrogens geom
_atom_sites_solution_primary direct
_atom_sites_solution_secondary difmap
_audit_block_doi 10.5517/ccy0cy7
_audit_creation_method SHELXL-97
_audit_update_record
;
2012-01-24 deposited with the CCDC.	2023-04-05 downloaded from the CCDC.
;
_cell_angle_alpha 90.00
_cell_angle_beta 90.00
_cell_angle_gamma 90.00
_cell_formula_units_Z 4
_cell_length_a 16.8509(3)
_cell_length_b 16.8509(3)
_cell_length_c 16.8509(3)
_cell_measurement_temperature 296(2)
_cell_volume 4784.86(15)
_computing_structure_refinement 'SHELXL-97 (Sheldrick, 2008)'
_computing_structure_solution 'SHELXS-97 (Sheldrick, 2008)'
_diffrn_ambient_temperature 100(2)
_diffrn_measured_fraction_theta_full 1.000
_diffrn_measured_fraction_theta_max 1.000
_diffrn_radiation_monochromator graphite
_diffrn_radiation_source 'fine-focus sealed tube'
_diffrn_radiation_type CuK\a
_diffrn_radiation_wavelength 1.54178
_diffrn_reflns_av_R_equivalents 0.0358
_diffrn_reflns_av_sigmaI/netI 0.0144
_diffrn_reflns_limit_h_max 17
_diffrn_reflns_limit_h_min -15
_diffrn_reflns_limit_k_max 15
_diffrn_reflns_limit_k_min -17
_diffrn_reflns_limit_l_max 17
_diffrn_reflns_limit_l_min -17
_diffrn_reflns_number 11078
_diffrn_reflns_theta_full 53.91
_diffrn_reflns_theta_max 53.91
_diffrn_reflns_theta_min 3.71
_exptl_absorpt_coefficient_mu 2.035
_exptl_absorpt_correction_T_max 0.6864
_exptl_absorpt_correction_T_min 0.6864
_exptl_absorpt_correction_type multi-scan
_exptl_crystal_density_diffrn 1.037
_exptl_crystal_density_method 'not measured'
_exptl_crystal_F_000 1520
_exptl_crystal_size_max 0.20
_exptl_crystal_size_mid 0.20
_exptl_crystal_size_min 0.20
_refine_diff_density_max 0.949
_refine_diff_density_min -0.443
_refine_diff_density_rms 0.201
_refine_ls_abs_structure_details 'Flack H D (1983), Acta Cryst. A39, 876-881'
_refine_ls_abs_structure_Flack 0.04(12)
_refine_ls_extinction_method none
_refine_ls_goodness_of_fit_ref 2.098
_refine_ls_hydrogen_treatment constr
_refine_ls_matrix_type full
_refine_ls_number_parameters 40
_refine_ls_number_reflns 573
_refine_ls_number_restraints 0
_refine_ls_restrained_S_all 2.098
_refine_ls_R_factor_all 0.0689
_refine_ls_R_factor_gt 0.0688
_refine_ls_shift/su_max 0.000
_refine_ls_shift/su_mean 0.000
_refine_ls_structure_factor_coef Fsqd
_refine_ls_weighting_details 'calc w=1/[\s^2^(Fo^2^)+(0.1000P)^2^+0.0000P] where P=(Fo^2^+2Fc^2^)/3'
_refine_ls_weighting_scheme calc
_refine_ls_wR_factor_gt 0.2089
_refine_ls_wR_factor_ref 0.2090
_reflns_number_gt 570
_reflns_number_total 573
_reflns_threshold_expression >2sigma(I)
_cod_data_source_file d4ra02548b2.cif
_cod_data_source_block zif8_100k_0m
_cod_original_sg_symbol_H-M I-43m
_cod_database_code 7248759

loop_
_symmetry_equiv_pos_as_xyz
'x, y, z'
'-x, -y, z'
'-x, y, -z'
'x, -y, -z'
'z, x, y'
'z, -x, -y'
'-z, -x, y'
'-z, x, -y'
'y, z, x'
'-y, z, -x'
'y, -z, -x'
'-y, -z, x'
'y, x, z'
'-y, -x, z'
'y, -x, -z'
'-y, x, -z'
'x, z, y'
'-x, z, -y'
'-x, -z, y'
'x, -z, -y'
'z, y, x'
'z, -y, -x'
'-z, y, -x'
'-z, -y, x'
'x+1/2, y+1/2, z+1/2'
'-x+1/2, -y+1/2, z+1/2'
'-x+1/2, y+1/2, -z+1/2'
'x+1/2, -y+1/2, -z+1/2'
'z+1/2, x+1/2, y+1/2'
'z+1/2, -x+1/2, -y+1/2'
'-z+1/2, -x+1/2, y+1/2'
'-z+1/2, x+1/2, -y+1/2'
'y+1/2, z+1/2, x+1/2'
'-y+1/2, z+1/2, -x+1/2'
'y+1/2, -z+1/2, -x+1/2'
'-y+1/2, -z+1/2, x+1/2'
'y+1/2, x+1/2, z+1/2'
'-y+1/2, -x+1/2, z+1/2'
'y+1/2, -x+1/2, -z+1/2'
'-y+1/2, x+1/2, -z+1/2'
'x+1/2, z+1/2, y+1/2'
'-x+1/2, z+1/2, -y+1/2'
'-x+1/2, -z+1/2, y+1/2'
'x+1/2, -z+1/2, -y+1/2'
'z+1/2, y+1/2, x+1/2'
'z+1/2, -y+1/2, -x+1/2'
'-z+1/2, y+1/2, -x+1/2'
'-z+1/2, -y+1/2, x+1/2'

loop_
_atom_site_label
_atom_site_type_symbol
_atom_site_fract_x
_atom_site_fract_y
_atom_site_fract_z
_atom_site_U_iso_or_equiv
_atom_site_adp_type
_atom_site_occupancy
_atom_site_symmetry_multiplicity
_atom_site_calc_flag
_atom_site_refinement_flags
_atom_site_disorder_assembly
_atom_site_disorder_group
Zn1 Zn 0.5000 0.0000 0.2500 0.0503(9) Uani 1 4 d S . .
C3 C 0.6240(3) 0.0053(10) 0.3760(3) 0.049(2) Uani 1 2 d S . .
N1 N 0.5883(4) -0.0357(3) 0.3173(4) 0.0529(14) Uani 1 1 d . . .
C1 C 0.6276(5) -0.1088(4) 0.3160(6) 0.063(2) Uani 1 1 d . . .
H1 H 0.6165 -0.1506 0.2817 0.076 Uiso 1 1 calc R . .
C4 C 0.5985(6) 0.0861(6) 0.4015(6) 0.062(3) Uani 1 2 d S . .
H4A H 0.5570 0.1047 0.3672 0.093 Uiso 0.50 1 calc PR . .
H4B H 0.6428 0.1218 0.3988 0.093 Uiso 0.50 1 calc PR . .
H4C H 0.5791 0.0839 0.4551 0.093 Uiso 0.50 1 calc PR . .
O1 O 0.6920(11) 0.6920(11) 0.3080(11) 0.126(8) Uani 1 6 d S . .
O2 O 0.816(3) 0.816(3) 0.184(3) 0.51(9) Uani 1 6 d S . .

loop_
_atom_site_aniso_label
_atom_site_aniso_U_11
_atom_site_aniso_U_22
_atom_site_aniso_U_33
_atom_site_aniso_U_23
_atom_site_aniso_U_13
_atom_site_aniso_U_12
Zn1 0.0507(9) 0.0507(9) 0.0496(11) 0.000 0.000 0.000
C3 0.053(3) 0.041(5) 0.053(3) -0.001(4) 0.005(4) 0.001(4)
N1 0.056(3) 0.049(3) 0.054(3) -0.002(3) -0.007(3) 0.001(3)
C1 0.071(5) 0.046(4) 0.071(5) -0.009(4) -0.017(4) 0.007(4)
C4 0.064(4) 0.057(6) 0.064(4) -0.005(4) -0.010(6) 0.005(4)
O1 0.126(8) 0.126(8) 0.126(8) -0.011(9) -0.011(9) 0.011(9)
O2 0.51(9) 0.51(9) 0.51(9) 0.11(7) 0.11(7) -0.11(7)

loop_
_atom_type_symbol
_atom_type_description
_atom_type_scat_dispersion_real
_atom_type_scat_dispersion_imag
_atom_type_scat_source
C C 0.0181 0.0091 'International Tables Vol C Tables 4.2.6.8 and 6.1.1.4'
N N 0.0311 0.0180 'International Tables Vol C Tables 4.2.6.8 and 6.1.1.4'
Zn Zn -1.5491 0.6778 'International Tables Vol C Tables 4.2.6.8 and 6.1.1.4'
O O 0.0492 0.0322 'International Tables Vol C Tables 4.2.6.8 and 6.1.1.4'
H H 0.0000 0.0000 'International Tables Vol C Tables 4.2.6.8 and 6.1.1.4'

loop_
_citation_id
_citation_doi
_citation_year
1 10.1021/jp303907p 2012

loop_
_geom_angle_atom_site_label_1
_geom_angle_atom_site_label_2
_geom_angle_atom_site_label_3
_geom_angle
_geom_angle_site_symmetry_1
_geom_angle_site_symmetry_3
_geom_angle_publ_flag
N1 Zn1 N1 109.5(2) . 39 ?
N1 Zn1 N1 109.5(2) . 40_545 ?
N1 Zn1 N1 109.5(4) 39 40_545 ?
N1 Zn1 N1 109.5(4) . 2_655 ?
N1 Zn1 N1 109.5(2) 39 2_655 ?
N1 Zn1 N1 109.5(2) 40_545 2_655 ?
N1 C3 N1 113.1(12) . 23_656 ?
N1 C3 C4 123.4(6) . . ?
N1 C3 C4 123.4(6) 23_656 . ?
C3 N1 C1 104.6(9) . . ?
C3 N1 Zn1 127.2(7) . . ?
C1 N1 Zn1 128.2(6) . . ?
C1 C1 N1 108.8(5) 23_656 . ?

loop_
_geom_bond_atom_site_label_1
_geom_bond_atom_site_label_2
_geom_bond_distance
_geom_bond_site_symmetry_2
_geom_bond_publ_flag
Zn1 N1 1.966(6) . ?
Zn1 N1 1.966(6) 39 ?
Zn1 N1 1.966(6) 40_545 ?
Zn1 N1 1.966(6) 2_655 ?
C3 N1 1.347(10) . ?
C3 N1 1.347(10) 23_656 ?
C3 C4 1.49(2) . ?
N1 C1 1.399(10) . ?
C1 C1 1.344(16) 23_656 ?
